data_7027321
loop_
_publ_author_name
'Knoepfler-M\"uhlecker, Anna'
'Scheffter, Birgit'
'Kopacka, Holger'
'Wurst, Klaus'
'Peringer, Paul'

_publ_section_title
;
 Host--guest chemistry of the cluster [Hg3(\m-dppm)3]4+
 [dppm&#x2005;=&#x2005;bis(diphenylphosphino)methane] with oxo- and
 fluoro-anions
;
_journal_issue 15
_journal_name_full 'Journal of the Chemical Society, Dalton Transactions'
_journal_page_first 2525
_journal_paper_doi 10.1039/a901327j
_journal_year 1999
_chemical_formula_sum 'C79 H78 Hg3 O12 P6 S4'
_chemical_formula_weight 2135.24
_chemical_name_systematic
; 
 ? 
;
_space_group_IT_number 14
_symmetry_cell_setting monoclinic
_symmetry_space_group_name_Hall '-P 2ybc'
_symmetry_space_group_name_H-M 'P 1 21/c 1'
_atom_sites_solution_hydrogens geom
_atom_sites_solution_primary direct
_atom_sites_solution_secondary difmap
_audit_creation_method SHELXL
_cell_angle_alpha 90.00
_cell_angle_beta 111.13(1)
_cell_angle_gamma 90.00
_cell_formula_units_Z 4
_cell_length_a 23.950(2)
_cell_length_b 21.752(3)
_cell_length_c 19.594(3)
_cell_measurement_reflns_used 24
_cell_measurement_temperature 293(2)
_cell_measurement_theta_max 12.0
_cell_measurement_theta_min 4.9
_cell_volume 9521(2)
_computing_structure_refinement 'SHELXL-93 (Sheldrick, 1993)'
_computing_structure_solution 'SHELXS-86 (Sheldrick, 1990)'
_diffrn_ambient_temperature 293(2)
_diffrn_measurement_device 'Siemens P4'
_diffrn_measurement_method omega-scans
_diffrn_radiation_monochromator graphite
_diffrn_radiation_source 'fine-focus sealed tube'
_diffrn_radiation_type MoK\a
_diffrn_radiation_wavelength 0.71073
_diffrn_reflns_av_R_equivalents 0.0666
_diffrn_reflns_av_sigmaI/netI 0.0963
_diffrn_reflns_limit_h_max 25
_diffrn_reflns_limit_h_min -23
_diffrn_reflns_limit_k_max 1
_diffrn_reflns_limit_k_min -22
_diffrn_reflns_limit_l_max 16
_diffrn_reflns_limit_l_min -1
_diffrn_reflns_number 9145
_diffrn_reflns_theta_max 21.50
_diffrn_reflns_theta_min 4.39
_diffrn_standards_decay_% 0
_diffrn_standards_interval_count 97
_diffrn_standards_number 3
_exptl_absorpt_coefficient_mu 5.064
_exptl_absorpt_correction_T_max 0.983
_exptl_absorpt_correction_T_min 0.541
_exptl_absorpt_correction_type psi-scan
_exptl_crystal_colour colorless
_exptl_crystal_density_diffrn 1.490
_exptl_crystal_description block
_exptl_crystal_F_000 4168
_exptl_crystal_size_max 0.5
_exptl_crystal_size_mid 0.4
_exptl_crystal_size_min 0.4
_refine_diff_density_max 1.032
_refine_diff_density_min -0.656
_refine_diff_density_rms 0.145
_refine_ls_extinction_method none
_refine_ls_goodness_of_fit_all 1.040
_refine_ls_goodness_of_fit_obs 1.128
_refine_ls_matrix_type full
_refine_ls_number_parameters 562
_refine_ls_number_reflns 6644
_refine_ls_number_restraints 24
_refine_ls_restrained_S_all 1.119
_refine_ls_restrained_S_obs 1.127
_refine_ls_R_factor_all 0.1187
_refine_ls_R_factor_obs 0.0628
_refine_ls_shift/esd_max -0.031
_refine_ls_shift/esd_mean 0.001
_refine_ls_structure_factor_coef Fsqd
_refine_ls_weighting_details 'w=1/[\s^2^(Fo^2^)+(0.0698P)^2^+107.1541P] where P=(Fo^2^+2Fc^2^)/3'
_refine_ls_weighting_scheme calc
_refine_ls_wR_factor_all 0.1810
_refine_ls_wR_factor_obs 0.1436
_reflns_number_observed 4783
_reflns_number_total 7469
_reflns_observed_criterion >2sigma(I)
_cod_data_source_file 901327jsup1.cif
_cod_data_source_block 5
_cod_depositor_comments
;
The following automatic conversions were performed:

'_exptl_absorpt_correction_type' value 'PSI-scan' changed to
'psi-scan' according to
/home/saulius/struct/CIF-dictionaries/cif_core.dic dictionary named
'cif_core.dic' version 2.4.2 from 2011-04-26.

Automatic conversion script
Id: cif_fix_values 1891 2012-01-12 08:04:46Z andrius 

The following automatic conversions were performed:

'_refine_ls_weighting_scheme' value 'calc
w=1/[\s^2^(Fo^2^)+(0.0698P)^2^+107.1541P] where P=(Fo^2^+2Fc^2^)/3'
was changed to 'calc'. New tag '_refine_ls_weighting_details' was
created. The value of the new tag was set to
'w=1/[\s^2^(Fo^2^)+(0.0698P)^2^+107.1541P] where P=(Fo^2^+2Fc^2^)/3'.

Automatic conversion script
Id: cif_fix_values 3143 2015-03-26 13:38:13Z robertas 
;
_cod_original_cell_volume 9521.4(21)
_cod_original_sg_symbol_H-M P2(1)/c
_cod_database_code 7027321

loop_
_symmetry_equiv_pos_as_xyz
'x, y, z'
'-x, y+1/2, -z+1/2'
'-x, -y, -z'
'x, -y-1/2, z-1/2'

loop_
_atom_site_aniso_label
_atom_site_aniso_U_11
_atom_site_aniso_U_22
_atom_site_aniso_U_33
_atom_site_aniso_U_23
_atom_site_aniso_U_13
_atom_site_aniso_U_12
Hg1 0.0413(6) 0.0466(6) 0.0619(8) -0.0006(6) 0.0208(6) 0.0026(5)
Hg2 0.0397(6) 0.0451(6) 0.0514(7) 0.0013(5) 0.0145(5) -0.0019(5)
Hg3 0.0468(6) 0.0518(6) 0.0703(8) -0.0037(6) 0.0170(6) -0.0036(5)
P12 0.038(4) 0.039(4) 0.047(4) 0.001(3) 0.012(3) -0.006(3)
P13 0.045(4) 0.045(4) 0.055(5) -0.001(4) 0.014(4) 0.008(3)
P21 0.041(4) 0.041(4) 0.043(4) 0.002(3) 0.017(3) 0.003(3)
P23 0.042(4) 0.042(4) 0.054(5) 0.002(4) 0.014(4) -0.006(3)
P31 0.035(4) 0.059(4) 0.054(5) -0.009(4) 0.012(4) 0.004(3)
P32 0.038(4) 0.044(4) 0.050(5) 0.000(3) 0.012(4) -0.011(3)
S1 0.072(5) 0.073(5) 0.057(5) 0.003(5) 0.028(4) 0.010(4)
S2 0.149(10) 0.092(7) 0.045(5) 0.009(6) -0.005(6) 0.004(7)
O1 0.200(24) 0.080(14) 0.073(15) 0.019(12) 0.059(15) 0.005(15)
O2 0.084(17) 0.135(20) 0.260(32) 0.030(21) 0.059(19) 0.045(15)
O3 0.093(15) 0.105(15) 0.085(15) 0.000(13) 0.026(12) -0.044(13)
O4 0.271(40) 0.255(35) 0.325(47) 0.249(35) -0.249(36) -0.224(34)
O5 0.105(15) 0.098(15) 0.052(13) 0.000(12) 0.031(12) -0.001(12)
O6 0.112(26) 0.161(30) 0.703(103) -0.006(44) -0.053(41) 0.040(23)
S3 0.102(12) 0.145(14) 0.177(17) -0.103(14) 0.027(12) 0.022(11)
S4 0.212(26) 0.218(25) 0.217(26) -0.008(22) 0.160(24) 0.035(21)
S5 0.162(28) 0.050(15) 0.183(33) 0.009(19) 0.112(27) 0.022(16)
S6 0.153(39) 0.192(46) 0.703(139) 0.270(73) 0.214(68) 0.043(36)

loop_
_atom_site_label
_atom_site_type_symbol
_atom_site_fract_x
_atom_site_fract_y
_atom_site_fract_z
_atom_site_U_iso_or_equiv
_atom_site_thermal_displace_type
_atom_site_occupancy
_atom_site_calc_flag
_atom_site_refinement_flags
Hg1 Hg 0.31607(4) 0.63204(4) 0.16507(6) 0.0493(4) Uani 1 d .
Hg2 Hg 0.32599(4) 0.50483(4) 0.16475(5) 0.0460(3) Uani 1 d .
Hg3 Hg 0.21658(4) 0.56106(4) 0.14740(6) 0.0575(4) Uani 1 d .
P12 P 0.4249(3) 0.6490(3) 0.1807(3) 0.042(2) Uani 1 d .
P13 P 0.2595(3) 0.7324(3) 0.1478(4) 0.049(2) Uani 1 d .
P21 P 0.4370(3) 0.5093(3) 0.1845(3) 0.041(2) Uani 1 d .
P23 P 0.2873(3) 0.3996(3) 0.1788(4) 0.047(2) Uani 1 d .
P31 P 0.1510(3) 0.6516(3) 0.1430(4) 0.051(2) Uani 1 d .
P32 P 0.1642(3) 0.4597(3) 0.1244(4) 0.045(2) Uani 1 d .
S1 S 0.2975(3) 0.5761(4) 0.3340(4) 0.066(2) Uani 1 d .
S2 S 0.3030(5) 0.5593(5) -0.0150(4) 0.106(3) Uani 1 d .
O1 O 0.2927(11) 0.6367(9) 0.3024(10) 0.115(8) Uani 1 d .
O2 O 0.3560(10) 0.5523(11) 0.3559(16) 0.161(11) Uani 1 d .
O3 O 0.2523(9) 0.5351(9) 0.2885(10) 0.096(6) Uani 1 d .
O4 O 0.3353(16) 0.6048(17) 0.0138(22) 0.382(39) Uani 1 d .
O5 O 0.3104(8) 0.5038(9) 0.0249(10) 0.085(6) Uani 1 d .
O6 O 0.2371(15) 0.5798(15) -0.0185(36) 0.380(39) Uani 1 d .
C1 C 0.2850(16) 0.5845(16) 0.4132(20) 0.124(12) Uiso 1 d .
H1A H 0.2456 0.6008 0.4030 0.186 Uiso 1 calc .
H1B H 0.3141 0.6122 0.4449 0.186 Uiso 1 calc .
H1C H 0.2884 0.5452 0.4368 0.186 Uiso 1 calc .
C2 C 0.2754(31) 0.5456(31) -0.1053(37) 0.260(28) Uiso 1 d .
H2A H 0.2521 0.5085 -0.1148 0.390 Uiso 1 calc .
H2B H 0.3078 0.5410 -0.1228 0.390 Uiso 1 calc .
H2C H 0.2505 0.5794 -0.1301 0.390 Uiso 1 calc .
C12 C 0.4518(9) 0.5817(9) 0.1480(11) 0.037(6) Uiso 1 d .
H12A H 0.4947 0.5857 0.1604 0.044 Uiso 1 calc .
H12B H 0.4334 0.5805 0.0951 0.044 Uiso 1 calc .
C13 C 0.1952(10) 0.7197(10) 0.1755(13) 0.055(7) Uiso 1 d .
H13A H 0.2097 0.7191 0.2285 0.067 Uiso 1 calc .
H13B H 0.1689 0.7550 0.1596 0.067 Uiso 1 calc .
C23 C 0.2148(10) 0.4058(10) 0.1882(12) 0.051(7) Uiso 1 d .
H23A H 0.2207 0.4186 0.2377 0.061 Uiso 1 calc .
H23B H 0.1962 0.3655 0.1807 0.061 Uiso 1 calc .
C111 C 0.4811(10) 0.6634(10) 0.2736(12) 0.046(6) Uiso 1 d .
C112 C 0.4656(10) 0.6543(10) 0.3325(13) 0.051(7) Uiso 1 d .
H112 H 0.4262 0.6455 0.3272 0.061 Uiso 1 calc .
C113 C 0.5115(14) 0.6585(13) 0.4037(16) 0.090(9) Uiso 1 d .
H113 H 0.5037 0.6493 0.4457 0.108 Uiso 1 calc .
C114 C 0.5685(14) 0.6770(13) 0.4076(17) 0.090(9) Uiso 1 d .
H114 H 0.5978 0.6850 0.4530 0.107 Uiso 1 calc .
C115 C 0.5812(12) 0.6832(12) 0.3482(16) 0.074(8) Uiso 1 d .
H115 H 0.6205 0.6917 0.3530 0.089 Uiso 1 calc .
C116 C 0.5388(11) 0.6777(10) 0.2793(14) 0.057(7) Uiso 1 d .
H116 H 0.5486 0.6835 0.2378 0.069 Uiso 1 calc .
C121 C 0.4310(9) 0.7141(9) 0.1260(12) 0.036(6) Uiso 1 d .
C122 C 0.4302(11) 0.7082(11) 0.0557(15) 0.068(8) Uiso 1 d .
H122 H 0.4309 0.6697 0.0352 0.082 Uiso 1 calc .
C123 C 0.4281(12) 0.7631(13) 0.0159(15) 0.079(8) Uiso 1 d .
H123 H 0.4276 0.7602 -0.0317 0.095 Uiso 1 calc .
C124 C 0.4268(11) 0.8209(12) 0.0450(15) 0.069(8) Uiso 1 d .
H124 H 0.4241 0.8563 0.0174 0.083 Uiso 1 calc .
C125 C 0.4296(11) 0.8238(12) 0.1155(15) 0.072(8) Uiso 1 d .
H125 H 0.4295 0.8620 0.1366 0.086 Uiso 1 calc .
C126 C 0.4327(11) 0.7706(12) 0.1571(14) 0.066(8) Uiso 1 d .
H126 H 0.4360 0.7737 0.2057 0.079 Uiso 1 calc .
C131 C 0.2995(10) 0.7959(10) 0.2065(13) 0.047(6) Uiso 1 d .
C132 C 0.3273(13) 0.7860(13) 0.2788(17) 0.087(9) Uiso 1 d .
H132 H 0.3279 0.7471 0.2987 0.105 Uiso 1 calc .
C133 C 0.3552(15) 0.8360(16) 0.3234(19) 0.111(11) Uiso 1 d .
H133 H 0.3702 0.8321 0.3741 0.133 Uiso 1 calc .
C134 C 0.3600(13) 0.8891(14) 0.2919(17) 0.085(9) Uiso 1 d .
H134 H 0.3820 0.9210 0.3209 0.102 Uiso 1 calc .
C135 C 0.3341(13) 0.8977(13) 0.2202(17) 0.082(9) Uiso 1 d .
H135 H 0.3375 0.9357 0.2003 0.098 Uiso 1 calc .
C136 C 0.3030(11) 0.8524(11) 0.1757(13) 0.059(7) Uiso 1 d .
H136 H 0.2845 0.8588 0.1256 0.071 Uiso 1 calc .
C141 C 0.2295(11) 0.7593(11) 0.0539(13) 0.059(7) Uiso 1 d .
C142 C 0.2570(13) 0.7373(13) 0.0088(17) 0.087(9) Uiso 1 d .
H142 H 0.2881 0.7092 0.0269 0.105 Uiso 1 calc .
C143 C 0.2392(19) 0.7566(18) -0.0654(23) 0.146(14) Uiso 1 d .
H143 H 0.2610 0.7476 -0.0949 0.175 Uiso 1 calc .
C144 C 0.1848(16) 0.7910(16) -0.0905(19) 0.115(12) Uiso 1 d .
H144 H 0.1664 0.7978 -0.1406 0.138 Uiso 1 calc .
C145 C 0.1589(14) 0.8141(14) -0.0456(18) 0.096(10) Uiso 1 d .
H145 H 0.1275 0.8419 -0.0631 0.115 Uiso 1 calc .
C146 C 0.1799(12) 0.7956(12) 0.0281(16) 0.077(8) Uiso 1 d .
H146 H 0.1602 0.8081 0.0589 0.093 Uiso 1 calc .
C211 C 0.4869(10) 0.5027(10) 0.2787(12) 0.049(6) Uiso 1 d .
C212 C 0.4634(12) 0.4886(12) 0.3337(16) 0.076(8) Uiso 1 d .
H212 H 0.4224 0.4838 0.3222 0.091 Uiso 1 calc .
C213 C 0.5025(13) 0.4821(12) 0.4041(16) 0.081(9) Uiso 1 d .
H213 H 0.4874 0.4681 0.4388 0.098 Uiso 1 calc .
C214 C 0.5608(12) 0.4947(11) 0.4263(14) 0.069(8) Uiso 1 d .
H214 H 0.5850 0.4939 0.4756 0.083 Uiso 1 calc .
C215 C 0.5839(13) 0.5090(12) 0.3729(17) 0.083(9) Uiso 1 d .
H215 H 0.6250 0.5145 0.3864 0.100 Uiso 1 calc .
C216 C 0.5483(10) 0.5153(10) 0.3012(14) 0.055(7) Uiso 1 d .
H216 H 0.5647 0.5280 0.2672 0.066 Uiso 1 calc .
C221 C 0.4579(9) 0.4484(9) 0.1366(12) 0.039(6) Uiso 1 d .
C222 C 0.4715(11) 0.3934(11) 0.1697(14) 0.063(7) Uiso 1 d .
H222 H 0.4750 0.3888 0.2182 0.076 Uiso 1 calc .
C223 C 0.4804(12) 0.3418(13) 0.1291(17) 0.084(9) Uiso 1 d .
H223 H 0.4870 0.3029 0.1504 0.101 Uiso 1 calc .
C224 C 0.4793(11) 0.3492(12) 0.0609(15) 0.068(8) Uiso 1 d .
H224 H 0.4862 0.3156 0.0356 0.081 Uiso 1 calc .
C225 C 0.4684(13) 0.4047(14) 0.0282(17) 0.091(9) Uiso 1 d .
H225 H 0.4679 0.4098 -0.0191 0.109 Uiso 1 calc .
C226 C 0.4575(12) 0.4553(12) 0.0676(16) 0.080(9) Uiso 1 d .
H226 H 0.4500 0.4938 0.0456 0.096 Uiso 1 calc .
C231 C 0.3332(9) 0.3629(10) 0.2628(12) 0.043(6) Uiso 1 d .
C232 C 0.3640(13) 0.3114(13) 0.2638(16) 0.083(9) Uiso 1 d .
H232 H 0.3618 0.2926 0.2202 0.100 Uiso 1 calc .
C233 C 0.4004(14) 0.2857(14) 0.3324(19) 0.101(10) Uiso 1 d .
H233 H 0.4220 0.2499 0.3331 0.122 Uiso 1 calc .
C234 C 0.4042(13) 0.3117(13) 0.3952(16) 0.084(9) Uiso 1 d .
H234 H 0.4284 0.2944 0.4393 0.101 Uiso 1 calc .
C235 C 0.3732(14) 0.3626(14) 0.3947(17) 0.095(10) Uiso 1 d .
H235 H 0.3761 0.3810 0.4388 0.114 Uiso 1 calc .
C236 C 0.3353(13) 0.3893(13) 0.3270(18) 0.090(9) Uiso 1 d .
H236 H 0.3126 0.4241 0.3267 0.108 Uiso 1 calc .
C241 C 0.2820(10) 0.3452(10) 0.1072(13) 0.057(7) Uiso 1 d .
C242 C 0.3130(11) 0.3555(12) 0.0603(15) 0.071(8) Uiso 1 d .
H242 H 0.3366 0.3904 0.0652 0.085 Uiso 1 calc .
C243 C 0.3078(13) 0.3128(14) 0.0064(16) 0.090(9) Uiso 1 d .
H243 H 0.3240 0.3204 -0.0293 0.108 Uiso 1 calc .
C244 C 0.2787(13) 0.2598(13) 0.0065(16) 0.082(9) Uiso 1 d .
H244 H 0.2787 0.2299 -0.0274 0.099 Uiso 1 calc .
C245 C 0.2510(14) 0.2476(14) 0.0499(18) 0.099(10) Uiso 1 d .
H245 H 0.2315 0.2102 0.0470 0.118 Uiso 1 calc .
C246 C 0.2505(11) 0.2908(12) 0.1007(15) 0.074(8) Uiso 1 d .
H246 H 0.2288 0.2836 0.1308 0.089 Uiso 1 calc .
C311 C 0.1064(10) 0.6485(11) 0.1982(13) 0.057(7) Uiso 1 d .
C312 C 0.1066(13) 0.6013(14) 0.2407(17) 0.088(9) Uiso 1 d .
H312 H 0.1309 0.5679 0.2412 0.105 Uiso 1 calc .
C313 C 0.0705(15) 0.5987(16) 0.2873(18) 0.110(11) Uiso 1 d .
H313 H 0.0722 0.5663 0.3190 0.132 Uiso 1 calc .
C314 C 0.0354(15) 0.6471(17) 0.2795(18) 0.103(11) Uiso 1 d .
H314 H 0.0086 0.6439 0.3037 0.124 Uiso 1 calc .
C315 C 0.0320(15) 0.6938(17) 0.2471(19) 0.112(11) Uiso 1 d .
H315 H 0.0077 0.7261 0.2502 0.134 Uiso 1 calc .
C316 C 0.0704(14) 0.6968(14) 0.2006(17) 0.095(10) Uiso 1 d .
H316 H 0.0696 0.7319 0.1732 0.115 Uiso 1 calc .
C321 C 0.1052(12) 0.6619(11) 0.0511(14) 0.064(8) Uiso 1 d .
C322 C 0.0542(18) 0.6976(18) 0.0295(22) 0.138(13) Uiso 1 d .
H322 H 0.0418 0.7126 0.0662 0.166 Uiso 1 calc .
C323 C 0.0168(17) 0.7143(17) -0.0480(22) 0.130(13) Uiso 1 d .
H323 H -0.0155 0.7413 -0.0621 0.156 Uiso 1 calc .
C324 C 0.0382(16) 0.6834(15) -0.0944(18) 0.104(11) Uiso 1 d .
H324 H 0.0153 0.6868 -0.1440 0.125 Uiso 1 calc .
C325 C 0.0855(18) 0.6504(17) -0.0787(22) 0.132(13) Uiso 1 d .
H325 H 0.0967 0.6332 -0.1152 0.159 Uiso 1 calc .
C326 C 0.1212(14) 0.6406(14) -0.0015(19) 0.095(10) Uiso 1 d .
H326 H 0.1567 0.6184 0.0107 0.114 Uiso 1 calc .
C331 C 0.0958(10) 0.4597(9) 0.1455(13) 0.044(6) Uiso 1 d .
C332 C 0.0919(11) 0.4328(12) 0.2047(14) 0.069(7) Uiso 1 d .
H332 H 0.1235 0.4098 0.2361 0.083 Uiso 1 calc .
C333 C 0.0376(14) 0.4404(13) 0.2186(16) 0.087(9) Uiso 1 d .
H333 H 0.0333 0.4219 0.2593 0.105 Uiso 1 calc .
C334 C -0.0064(14) 0.4736(14) 0.1736(18) 0.091(10) Uiso 1 d .
H334 H -0.0424 0.4758 0.1813 0.110 Uiso 1 calc .
C335 C -0.0008(13) 0.5053(13) 0.1153(17) 0.087(9) Uiso 1 d .
H335 H -0.0312 0.5309 0.0865 0.104 Uiso 1 calc .
C336 C 0.0504(11) 0.4981(11) 0.1012(14) 0.063(7) Uiso 1 d .
H336 H 0.0552 0.5187 0.0621 0.076 Uiso 1 calc .
C341 C 0.1449(10) 0.4270(11) 0.0351(13) 0.056(7) Uiso 1 d .
C342 C 0.1112(13) 0.3738(13) 0.0186(17) 0.090(9) Uiso 1 d .
H342 H 0.0962 0.3567 0.0520 0.108 Uiso 1 calc .
C343 C 0.1004(13) 0.3466(13) -0.0482(19) 0.093(10) Uiso 1 d .
H343 H 0.0800 0.3094 -0.0575 0.112 Uiso 1 calc .
C344 C 0.1170(15) 0.3699(16) -0.1000(19) 0.110(11) Uiso 1 d .
H344 H 0.1062 0.3510 -0.1455 0.132 Uiso 1 calc .
C345 C 0.1501(13) 0.4216(13) -0.0857(16) 0.086(9) Uiso 1 d .
H345 H 0.1636 0.4381 -0.1207 0.103 Uiso 1 calc .
C346 C 0.1645(12) 0.4518(12) -0.0148(16) 0.074(8) Uiso 1 d .
H346 H 0.1870 0.4877 -0.0044 0.089 Uiso 1 calc .
S3 S -0.1387(7) 0.7452(9) 0.2646(11) 0.148(7) Uani 0.67 d P
C3 C -0.2069(35) 0.7477(33) 0.2011(41) 0.190(28) Uiso 0.67 d P
H3A H -0.2230 0.7883 0.1991 0.285 Uiso 0.67 calc P
H3B H -0.2323 0.7188 0.2130 0.285 Uiso 0.67 calc P
H3C H -0.2049 0.7374 0.1544 0.285 Uiso 0.67 calc P
O7 O -0.1012(28) 0.7758(27) 0.2290(31) 0.232(25) Uiso 0.67 d P
O8 O -0.1414(13) 0.7766(14) 0.3212(17) 0.100(10) Uiso 0.67 d P
O9 O -0.1084(26) 0.6965(28) 0.2775(30) 0.226(23) Uiso 0.67 d P
S4 S 0.6423(12) 0.5974(13) 0.1950(14) 0.193(10) Uani 0.67 d PD
C4 C 0.6827(42) 0.5984(46) 0.1432(50) 0.275(44) Uiso 0.67 d PD
H4A H 0.6844 0.6395 0.1263 0.412 Uiso 0.67 calc P
H4B H 0.6649 0.5718 0.1019 0.412 Uiso 0.67 calc P
H4C H 0.7224 0.5843 0.1708 0.412 Uiso 0.67 calc P
O10 O 0.5898(18) 0.6185(17) 0.1585(20) 0.135(14) Uiso 0.67 d PD
O11 O 0.6485(35) 0.5418(26) 0.2057(43) 0.369(55) Uiso 0.67 d PD
O12 O 0.6682(29) 0.6311(29) 0.2563(33) 0.309(39) Uiso 0.67 d PD
S5 S 0.1115(15) 0.8864(10) 0.1973(19) 0.118(11) Uani 0.33 d PD
C5 C 0.1587(38) 0.8581(42) 0.2615(41) 0.171(51) Uiso 0.33 d PD
H5A H 0.1504 0.8151 0.2637 0.256 Uiso 0.33 calc P
H5B H 0.1593 0.8780 0.3055 0.256 Uiso 0.33 calc P
H5C H 0.1970 0.8630 0.2567 0.256 Uiso 0.33 calc P
O13 O 0.1116(18) 0.8506(19) 0.1442(22) 0.050(13) Uiso 0.33 d PD
O14 O 0.0633(28) 0.8742(34) 0.2142(43) 0.184(36) Uiso 0.33 d PD
O15 O 0.1245(45) 0.9392(26) 0.1977(53) 0.275(59) Uiso 0.33 d PD
S6 S 0.7807(20) 0.5712(22) 0.5400(43) 0.333(49) Uani 0.33 d PD
C6 C 0.8384(55) 0.5261(66) 0.5725(89) 0.229(71) Uiso 0.33 d PD
H6A H 0.8380 0.5069 0.6164 0.343 Uiso 0.33 calc P
H6B H 0.8744 0.5497 0.5834 0.343 Uiso 0.33 calc P
H6C H 0.8368 0.4952 0.5370 0.343 Uiso 0.33 calc P
O16 O 0.7989(47) 0.6124(66) 0.5962(54) 0.282(75) Uiso 0.33 d PD
O17 O 0.7178(28) 0.5673(37) 0.5162(40) 0.159(29) Uiso 0.33 d PD
O18 O 0.7963(43) 0.5880(53) 0.4837(46) 0.244(52) Uiso 0.33 d PD

loop_
_atom_type_symbol
_atom_type_description
_atom_type_scat_dispersion_real
_atom_type_scat_dispersion_imag
_atom_type_scat_source
C C 0.0033 0.0016 'International Tables Vol C Tables 4.2.6.8 and 6.1.1.4'
H H 0.0000 0.0000 'International Tables Vol C Tables 4.2.6.8 and 6.1.1.4'
O O 0.0106 0.0060 'International Tables Vol C Tables 4.2.6.8 and 6.1.1.4'
P P 0.1023 0.0942 'International Tables Vol C Tables 4.2.6.8 and 6.1.1.4'
S S 0.1246 0.1234 'International Tables Vol C Tables 4.2.6.8 and 6.1.1.4'
Hg Hg -2.3894 9.2266 'International Tables Vol C Tables 4.2.6.8 and 6.1.1.4'

loop_
_geom_angle_atom_site_label_1
_geom_angle_atom_site_label_2
_geom_angle_atom_site_label_3
_geom_angle
P13 Hg1 P12 111.6(2)
P13 Hg1 Hg3 93.99(15)
P12 Hg1 Hg3 154.23(14)
P13 Hg1 Hg2 154.49(15)
P12 Hg1 Hg2 93.46(13)
Hg3 Hg1 Hg2 60.80(3)
P13 Hg1 O1 79.8(4)
P12 Hg1 O1 114.2(5)
Hg3 Hg1 O1 72.1(4)
Hg2 Hg1 O1 94.6(4)
P13 Hg1 O4 106.5(6)
P12 Hg1 O4 69.9(5)
Hg3 Hg1 O4 100.7(4)
Hg2 Hg1 O4 76.9(5)
O1 Hg1 O4 171.0(6)
P23 Hg2 P21 115.0(2)
P23 Hg2 O5 100.7(4)
P21 Hg2 O5 84.7(4)
P23 Hg2 Hg1 150.34(15)
P21 Hg2 Hg1 92.68(13)
O5 Hg2 Hg1 91.8(4)
P23 Hg2 Hg3 92.58(14)
P21 Hg2 Hg3 151.86(13)
O5 Hg2 Hg3 95.8(4)
Hg1 Hg2 Hg3 59.19(3)
P23 Hg2 O2 95.0(4)
P21 Hg2 O2 91.4(4)
O5 Hg2 O2 164.0(6)
Hg1 Hg2 O2 72.8(4)
Hg3 Hg2 O2 80.4(3)
P32 Hg3 P31 114.9(2)
P32 Hg3 O3 87.2(4)
P31 Hg3 O3 99.6(5)
P32 Hg3 Hg1 150.86(15)
P31 Hg3 Hg1 93.86(15)
O3 Hg3 Hg1 92.8(4)
P32 Hg3 Hg2 91.34(15)
P31 Hg3 Hg2 153.78(15)
O3 Hg3 Hg2 81.0(4)
Hg1 Hg3 Hg2 60.01(3)
P32 Hg3 O6 99.5(6)
P31 Hg3 O6 100.0(6)
O3 Hg3 O6 154.1(7)
Hg1 Hg3 O6 69.2(6)
Hg2 Hg3 O6 74.0(5)
C12 P12 C121 108.0(9)
C12 P12 C111 105.0(10)
C121 P12 C111 105.3(10)
C12 P12 Hg1 108.7(7)
C121 P12 Hg1 109.9(7)
C111 P12 Hg1 119.4(8)
C141 P13 C13 106.3(11)
C141 P13 C131 108.6(11)
C13 P13 C131 103.4(10)
C141 P13 Hg1 114.4(8)
C13 P13 Hg1 107.4(7)
C131 P13 Hg1 115.7(7)
C221 P21 C211 105.6(10)
C221 P21 C12 107.6(10)
C211 P21 C12 108.7(10)
C221 P21 Hg2 111.4(7)
C211 P21 Hg2 115.0(8)
C12 P21 Hg2 108.4(7)
C231 P23 C241 105.5(11)
C231 P23 C23 103.4(10)
C241 P23 C23 109.0(11)
C231 P23 Hg2 112.0(7)
C241 P23 Hg2 115.9(8)
C23 P23 Hg2 110.3(7)
C321 P31 C311 109.9(12)
C321 P31 C13 109.2(11)
C311 P31 C13 102.8(11)
C321 P31 Hg3 106.8(9)
C311 P31 Hg3 117.2(9)
C13 P31 Hg3 110.7(8)
C341 P32 C23 106.8(11)
C341 P32 C331 106.5(11)
C23 P32 C331 105.9(11)
C341 P32 Hg3 117.6(8)
C23 P32 Hg3 106.2(7)
C331 P32 Hg3 113.1(7)
O2 S1 O3 113.9(15)
O2 S1 O1 112.6(15)
O3 S1 O1 112.0(13)
O2 S1 C1 104.2(18)
O3 S1 C1 107.0(15)
O1 S1 C1 106.4(15)
O4 S2 O5 119.4(14)
O4 S2 O6 103.7(30)
O5 S2 O6 100.7(21)
O4 S2 C2 123.8(30)
O5 S2 C2 110.7(24)
O6 S2 C2 89.9(29)
S1 O1 Hg1 110.5(10)
S1 O2 Hg2 89.1(13)
S1 O3 Hg3 113.7(10)
S2 O4 Hg1 106.7(27)
S2 O5 Hg2 120.7(10)
S2 O6 Hg3 113.1(25)
P12 C12 P21 114.7(11)
P31 C13 P13 118.0(13)
P23 C23 P32 113.8(12)
C112 C111 C116 122.7(22)
C112 C111 P12 119.3(17)
C116 C111 P12 117.8(18)
C111 C112 C113 118.1(22)
C114 C113 C112 117.6(26)
C115 C114 C113 121.0(29)
C114 C115 C116 122.6(27)
C115 C116 C111 117.6(23)
C126 C121 C122 121.2(22)
C126 C121 P12 115.8(18)
C122 C121 P12 122.9(17)
C121 C122 C123 117.2(23)
C124 C123 C122 122.6(25)
C125 C124 C123 117.4(25)
C124 C125 C126 121.7(25)
C121 C126 C125 119.8(23)
C132 C131 C136 121.0(23)
C132 C131 P13 119.3(20)
C136 C131 P13 119.7(18)
C131 C132 C133 118.3(27)
C134 C133 C132 119.0(31)
C135 C134 C133 121.7(31)
C134 C135 C136 121.3(28)
C135 C136 C131 118.2(23)
C146 C141 C142 121.5(25)
C146 C141 P13 122.5(21)
C142 C141 P13 115.9(20)
C141 C142 C143 121.4(29)
C142 C143 C144 114.1(34)
C145 C144 C143 123.3(35)
C144 C145 C146 119.2(30)
C141 C146 C145 119.2(26)
C216 C211 C212 117.5(22)
C216 C211 P21 122.6(18)
C212 C211 P21 119.7(18)
C213 C212 C211 118.3(25)
C214 C213 C212 124.4(28)
C213 C214 C215 117.2(27)
C216 C215 C214 122.0(26)
C215 C216 C211 120.1(23)
C222 C221 C226 119.5(22)
C222 C221 P21 118.0(18)
C226 C221 P21 122.5(18)
C221 C222 C223 119.2(23)
C224 C223 C222 120.4(26)
C223 C224 C225 120.9(27)
C224 C225 C226 118.6(27)
C221 C226 C225 121.3(25)
C232 C231 C236 120.1(24)
C232 C231 P23 122.4(20)
C236 C231 P23 117.5(19)
C231 C232 C233 119.2(26)
C234 C233 C232 121.4(29)
C233 C234 C235 119.8(30)
C234 C235 C236 120.5(30)
C231 C236 C235 118.9(26)
C246 C241 C242 118.7(24)
C246 C241 P23 121.1(20)
C242 C241 P23 120.2(19)
C243 C242 C241 118.3(25)
C244 C243 C242 118.7(28)
C245 C244 C243 124.7(31)
C244 C245 C246 118.8(30)
C245 C246 C241 120.4(26)
C312 C311 C316 115.7(26)
C312 C311 P31 123.2(21)
C316 C311 P31 121.0(21)
C311 C312 C313 123.6(28)
C314 C313 C312 112.9(31)
C315 C314 C313 131.6(38)
C314 C315 C316 114.9(34)
C311 C316 C315 120.9(28)
C326 C321 C322 115.9(30)
C326 C321 P31 120.7(23)
C322 C321 P31 123.0(26)
C321 C322 C323 125.8(34)
C324 C323 C322 108.8(33)
C325 C324 C323 128.6(37)
C324 C325 C326 118.0(36)
C321 C326 C325 122.4(31)
C332 C331 C336 121.2(22)
C332 C331 P32 123.2(18)
C336 C331 P32 114.9(18)
C331 C332 C333 118.0(24)
C334 C333 C332 119.8(28)
C333 C334 C335 122.3(30)
C336 C335 C334 118.3(27)
C335 C336 C331 120.0(24)
C346 C341 C342 119.7(25)
C346 C341 P32 121.3(20)
C342 C341 P32 118.9(21)
C343 C342 C341 118.4(27)
C344 C343 C342 124.3(30)
C343 C344 C345 118.6(32)
C344 C345 C346 119.6(28)
C341 C346 C345 119.3(24)
O9 S3 O8 117.8(35)
O9 S3 O7 93.9(35)
O8 S3 O7 112.5(29)
O9 S3 C3 121.3(39)
O8 S3 C3 106.2(30)
O7 S3 C3 103.4(39)
O11 S4 O10 118.6(38)
O11 S4 O12 113.2(34)
O10 S4 O12 110.2(30)
O11 S4 C4 93.3(57)
O10 S4 C4 109.2(47)
O12 S4 C4 111.1(57)
O15 S5 O13 120.5(41)
O15 S5 O14 115.9(36)
O13 S5 O14 109.4(36)
O15 S5 C5 106.0(42)
O13 S5 C5 102.1(33)
O14 S5 C5 99.7(37)
O18 S6 O16 112.5(50)
O18 S6 O17 109.1(51)
O16 S6 O17 107.4(49)
O18 S6 C6 92.2(84)
O16 S6 C6 95.8(100)
O17 S6 C6 138.6(77)

loop_
_geom_bond_atom_site_label_1
_geom_bond_atom_site_label_2
_geom_bond_distance
Hg1 P13 2.526(6)
Hg1 P12 2.540(6)
Hg1 Hg3 2.7545(13)
Hg1 Hg2 2.7776(13)
Hg1 O1 2.94(2)
Hg1 O4 3.22(6)
Hg2 P23 2.521(6)
Hg2 P21 2.546(6)
Hg2 O5 2.63(2)
Hg2 Hg3 2.7994(13)
Hg2 O2 3.70(3)
Hg3 P32 2.495(6)
Hg3 P31 2.502(6)
Hg3 O3 2.64(2)
Hg3 O6 3.48(7)
P12 C12 1.81(2)
P12 C121 1.81(2)
P12 C111 1.86(2)
P13 C141 1.81(3)
P13 C13 1.83(2)
P13 C131 1.83(2)
P21 C221 1.80(2)
P21 C211 1.81(2)
P21 C12 1.82(2)
P23 C231 1.80(2)
P23 C241 1.81(2)
P23 C23 1.82(2)
P31 C321 1.75(3)
P31 C311 1.78(2)
P31 C13 1.80(2)
P32 C341 1.79(2)
P32 C23 1.82(2)
P32 C331 1.83(2)
S1 O2 1.41(2)
S1 O3 1.44(2)
S1 O1 1.44(2)
S1 C1 1.69(4)
S2 O4 1.26(3)
S2 O5 1.41(2)
S2 O6 1.62(4)
S2 C2 1.68(7)
C111 C112 1.35(3)
C111 C116 1.38(3)
C112 C113 1.43(3)
C113 C114 1.40(4)
C114 C115 1.31(3)
C115 C116 1.37(3)
C121 C126 1.36(3)
C121 C122 1.38(3)
C122 C123 1.42(3)
C123 C124 1.39(3)
C124 C125 1.36(3)
C125 C126 1.40(3)
C131 C132 1.35(3)
C131 C136 1.39(3)
C132 C133 1.40(4)
C133 C134 1.33(4)
C134 C135 1.33(3)
C135 C136 1.35(3)
C141 C146 1.36(3)
C141 C142 1.37(3)
C142 C143 1.42(4)
C143 C144 1.43(4)
C144 C145 1.34(4)
C145 C146 1.41(3)
C211 C216 1.40(3)
C211 C212 1.42(3)
C212 C213 1.37(3)
C213 C214 1.33(3)
C214 C215 1.38(3)
C215 C216 1.36(3)
C221 C222 1.34(3)
C221 C226 1.36(3)
C222 C223 1.43(3)
C223 C224 1.34(3)
C224 C225 1.35(3)
C225 C226 1.42(3)
C231 C232 1.34(3)
C231 C236 1.37(3)
C232 C233 1.43(4)
C233 C234 1.33(3)
C234 C235 1.33(3)
C235 C236 1.43(4)
C241 C246 1.38(3)
C241 C242 1.39(3)
C242 C243 1.38(3)
C243 C244 1.35(3)
C244 C245 1.28(3)
C245 C246 1.37(3)
C311 C312 1.32(3)
C311 C316 1.37(3)
C312 C313 1.47(4)
C313 C314 1.32(4)
C314 C315 1.19(4)
C315 C316 1.51(4)
C321 C326 1.31(3)
C321 C322 1.38(4)
C322 C323 1.50(4)
C323 C324 1.37(4)
C324 C325 1.28(4)
C325 C326 1.46(4)
C331 C332 1.33(3)
C331 C336 1.40(3)
C332 C333 1.43(3)
C333 C334 1.32(3)
C334 C335 1.38(4)
C335 C336 1.36(3)
C341 C346 1.34(3)
C341 C342 1.38(3)
C342 C343 1.37(4)
C343 C344 1.32(4)
C344 C345 1.35(4)
C345 C346 1.46(3)
S3 O9 1.26(6)
S3 O8 1.32(3)
S3 O7 1.48(6)
S3 C3 1.66(8)
S4 O11 1.23(5)
S4 O10 1.29(3)
S4 O12 1.35(5)
S4 C4 1.64(6)
S5 O15 1.19(5)
S5 O13 1.30(4)
S5 O14 1.34(5)
S5 C5 1.49(7)
S6 O18 1.34(6)
S6 O16 1.36(7)
S6 O17 1.41(6)
S6 C6 1.62(7)
